data_1561506
loop_
_publ_author_name
'Dong, Wen-Wen'
'Xia, Liang'
'Peng, Zhen'
'Zhao, Jun'
'Wu, Ya-Pan'
'Zhang, Jian'
'Li, Dong-Sheng'

_publ_section_title
;
 Unique microporous NbO-type CoII/ZnII MOFs from double helical chains:
 Sorption and luminescent properties
;
_journal_name_full 'Journal of Solid State Chemistry'
_journal_page_first 170
_journal_page_last 174
_journal_paper_doi 10.1016/j.jssc.2016.03.027
_journal_volume 238
_journal_year 2016
_chemical_formula_sum 'C22 H14 Co N12'
_chemical_formula_weight 505.38
_space_group_crystal_system trigonal
_space_group_IT_number 148
_space_group_name_Hall '-R 3'
_space_group_name_H-M_alt 'R -3 :H'
_atom_sites_solution_hydrogens geom
_cell_angle_alpha 90
_cell_angle_beta 90
_cell_angle_gamma 120
_cell_formula_units_Z 9
_cell_length_a 27.720(5)
_cell_length_b 27.720(5)
_cell_length_c 8.840(3)
_cell_measurement_reflns_used 4293
_cell_measurement_temperature 296(2)
_cell_measurement_theta_max 27.5
_cell_measurement_theta_min 2.5
_cell_volume 5883(2)
_computing_structure_refinement 'SHELXL-2014/7 (Sheldrick, 2014)'
_diffrn_ambient_temperature 296(2)
_diffrn_measured_fraction_theta_full 0.997
_diffrn_measured_fraction_theta_max 0.997
_diffrn_measurement_device_type 'Rigaku Mercury375R'
_diffrn_radiation_type MoK\a
_diffrn_radiation_wavelength 0.71073
_diffrn_reflns_av_R_equivalents 0.1464
_diffrn_reflns_av_unetI/netI 0.0656
_diffrn_reflns_Laue_measured_fraction_full 0.997
_diffrn_reflns_Laue_measured_fraction_max 0.997
_diffrn_reflns_limit_h_max 32
_diffrn_reflns_limit_h_min -32
_diffrn_reflns_limit_k_max 32
_diffrn_reflns_limit_k_min -32
_diffrn_reflns_limit_l_max 10
_diffrn_reflns_limit_l_min -10
_diffrn_reflns_number 17062
_diffrn_reflns_point_group_measured_fraction_full 0.997
_diffrn_reflns_point_group_measured_fraction_max 0.997
_diffrn_reflns_theta_full 25.005
_diffrn_reflns_theta_max 25.005
_diffrn_reflns_theta_min 2.862
_diffrn_source 'fine-focus sealed tube'
_exptl_absorpt_coefficient_mu 0.690
_exptl_absorpt_correction_T_max 0.9036
_exptl_absorpt_correction_T_min 0.8859
_exptl_crystal_colour red
_exptl_crystal_density_diffrn 1.284
_exptl_crystal_density_method 'not measured'
_exptl_crystal_description prism
_exptl_crystal_F_000 2313
_exptl_crystal_size_max 0.180
_exptl_crystal_size_mid 0.170
_exptl_crystal_size_min 0.150
_refine_diff_density_max 0.371
_refine_diff_density_min -0.269
_refine_diff_density_rms 0.066
_refine_ls_extinction_coef .
_refine_ls_extinction_method none
_refine_ls_goodness_of_fit_ref 1.201
_refine_ls_hydrogen_treatment constr
_refine_ls_matrix_type full
_refine_ls_number_parameters 160
_refine_ls_number_reflns 2301
_refine_ls_number_restraints 0
_refine_ls_restrained_S_all 1.201
_refine_ls_R_factor_all 0.0948
_refine_ls_R_factor_gt 0.0762
_refine_ls_shift/su_max 0.000
_refine_ls_shift/su_mean 0.000
_refine_ls_structure_factor_coef Fsqd
_refine_ls_weighting_details 'w=1/[\s^2^(Fo^2^)+(0.0523P)^2^+10.1781P] where P=(Fo^2^+2Fc^2^)/3'
_refine_ls_weighting_scheme calc
_refine_ls_wR_factor_gt 0.1563
_refine_ls_wR_factor_ref 0.1677
_reflns_Friedel_coverage 0.000
_reflns_Friedel_fraction_full .
_reflns_Friedel_fraction_max .
_reflns_number_gt 1938
_reflns_number_total 2301
_reflns_threshold_expression 'I > 2\s(I)'
_cod_data_source_file 1.cif
_cod_data_source_block z_sq_d
_cod_original_cell_volume 5882(3)
_cod_database_code 1561506
_shelx_space_group_comment
;
The symmetry employed for this shelxl refinement is uniquely defined
by the following loop, which should always be used as a source of
symmetry information in preference to the above space-group names.
They are only intended as comments.
;
_shelx_estimated_absorpt_t_min 0.886
_shelx_estimated_absorpt_t_max 0.904

loop_
_space_group_symop_operation_xyz
'x, y, z'
'-y, x-y, z'
'-x+y, -x, z'
'x+2/3, y+1/3, z+1/3'
'-y+2/3, x-y+1/3, z+1/3'
'-x+y+2/3, -x+1/3, z+1/3'
'x+1/3, y+2/3, z+2/3'
'-y+1/3, x-y+2/3, z+2/3'
'-x+y+1/3, -x+2/3, z+2/3'
'-x, -y, -z'
'y, -x+y, -z'
'x-y, x, -z'
'-x+2/3, -y+1/3, -z+1/3'
'y+2/3, -x+y+1/3, -z+1/3'
'x-y+2/3, x+1/3, -z+1/3'
'-x+1/3, -y+2/3, -z+2/3'
'y+1/3, -x+y+2/3, -z+2/3'
'x-y+1/3, x+2/3, -z+2/3'

loop_
_atom_site_label
_atom_site_type_symbol
_atom_site_fract_x
_atom_site_fract_y
_atom_site_fract_z
_atom_site_U_iso_or_equiv
_atom_site_adp_type
_atom_site_occupancy
_atom_site_site_symmetry_order
_atom_site_calc_flag
_atom_site_refinement_flags_posn
_atom_site_refinement_flags_adp
_atom_site_refinement_flags_occupancy
_atom_site_disorder_assembly
_atom_site_disorder_group
Co1 Co 0.5000 0.5000 0.0000 0.0507(3) Uani 1 2 d S . P . .
N1 N 0.75204(15) 0.62583(16) 0.5939(4) 0.0575(9) Uani 1 1 d . . . . .
N2 N 0.55319(16) 0.56752(16) 0.4160(4) 0.0608(10) Uani 1 1 d . . . . .
N3 N 0.53832(15) 0.52403(15) 0.1935(4) 0.0551(9) Uani 1 1 d . . . . .
N4 N 0.58831(15) 0.53253(15) 0.2443(4) 0.0562(9) Uani 1 1 d . . . . .
N5 N 0.44247(15) 0.51860(16) 0.1354(4) 0.0627(10) Uani 1 1 d . . . . .
N6 N 0.3906(2) 0.5548(2) 0.3364(7) 0.1001(16) Uani 1 1 d . . . . .
C1 C 0.7341(2) 0.5834(2) 0.4969(5) 0.0624(12) Uani 1 1 d . . . . .
H1 H 0.7575 0.5694 0.4744 0.075 Uiso 1 1 calc R U . . .
C2 C 0.68323(19) 0.55969(19) 0.4291(5) 0.0615(12) Uani 1 1 d . . . . .
H2 H 0.6729 0.5304 0.3617 0.074 Uiso 1 1 calc R U . . .
C3 C 0.64696(18) 0.57885(18) 0.4600(4) 0.0533(11) Uani 1 1 d . . . . .
C4 C 0.6644(2) 0.6211(2) 0.5654(5) 0.0662(13) Uani 1 1 d . . . . .
H4 H 0.6408 0.6345 0.5933 0.079 Uiso 1 1 calc R U . . .
C5 C 0.7163(2) 0.6434(2) 0.6291(5) 0.0700(14) Uani 1 1 d . . . . .
H5 H 0.7272 0.6718 0.6997 0.084 Uiso 1 1 calc R U . . .
C6 C 0.59542(18) 0.55883(17) 0.3760(4) 0.0533(11) Uani 1 1 d . . . . .
C7 C 0.51885(18) 0.54481(17) 0.2978(5) 0.0542(11) Uani 1 1 d . . . . .
C8 C 0.46576(18) 0.54129(19) 0.2692(5) 0.0589(11) Uani 1 1 d . . . . .
C9 C 0.4393(2) 0.5582(2) 0.3689(6) 0.0788(15) Uani 1 1 d . . . . .
H9 H 0.4558 0.5726 0.4622 0.095 Uiso 1 1 calc R U . . .
C10 C 0.3688(3) 0.5326(3) 0.2049(8) 0.0980(19) Uani 1 1 d . . . . .
H10 H 0.3347 0.5291 0.1783 0.118 Uiso 1 1 calc R U . . .
C11 C 0.3935(2) 0.5145(2) 0.1065(7) 0.0826(16) Uani 1 1 d . . . . .
H11 H 0.3757 0.4986 0.0156 0.099 Uiso 1 1 calc R U . . .

loop_
_atom_site_aniso_label
_atom_site_aniso_U_11
_atom_site_aniso_U_22
_atom_site_aniso_U_33
_atom_site_aniso_U_23
_atom_site_aniso_U_13
_atom_site_aniso_U_12
Co1 0.0501(5) 0.0475(5) 0.0438(5) 0.0035(3) -0.0090(3) 0.0164(4)
N1 0.061(2) 0.069(2) 0.0483(19) -0.0121(18) -0.0046(17) 0.037(2)
N2 0.059(2) 0.064(2) 0.051(2) -0.0044(18) -0.0032(18) 0.025(2)
N3 0.053(2) 0.053(2) 0.0495(19) 0.0005(17) -0.0046(17) 0.0183(18)
N4 0.054(2) 0.056(2) 0.0477(19) -0.0004(17) -0.0087(17) 0.0197(18)
N5 0.052(2) 0.061(2) 0.062(2) 0.0028(19) -0.0110(18) 0.0181(19)
N6 0.076(3) 0.121(4) 0.107(4) -0.009(3) 0.007(3) 0.052(3)
C1 0.063(3) 0.064(3) 0.062(3) -0.017(2) -0.003(2) 0.032(2)
C2 0.061(3) 0.060(3) 0.057(3) -0.016(2) -0.008(2) 0.025(2)
C3 0.055(3) 0.054(3) 0.045(2) 0.002(2) 0.001(2) 0.024(2)
C4 0.070(3) 0.084(3) 0.057(3) -0.018(2) -0.015(2) 0.048(3)
C5 0.069(3) 0.085(4) 0.063(3) -0.028(3) -0.017(2) 0.043(3)
C6 0.058(3) 0.047(2) 0.043(2) 0.0002(19) -0.008(2) 0.017(2)
C7 0.053(3) 0.051(3) 0.045(2) 0.002(2) -0.003(2) 0.016(2)
C8 0.051(3) 0.057(3) 0.057(3) 0.005(2) -0.001(2) 0.018(2)
C9 0.065(3) 0.087(4) 0.077(3) -0.006(3) 0.002(3) 0.032(3)
C10 0.067(4) 0.119(5) 0.108(5) -0.008(4) -0.010(4) 0.046(4)
C11 0.063(3) 0.091(4) 0.084(4) -0.001(3) -0.015(3) 0.030(3)

loop_
_atom_type_symbol
_atom_type_description
_atom_type_scat_dispersion_real
_atom_type_scat_dispersion_imag
_atom_type_scat_source
C C 0.0033 0.0016 'International Tables Vol C Tables 4.2.6.8 and 6.1.1.4'
H H 0.0000 0.0000 'International Tables Vol C Tables 4.2.6.8 and 6.1.1.4'
N N 0.0061 0.0033 'International Tables Vol C Tables 4.2.6.8 and 6.1.1.4'
Co Co 0.3494 0.9721 'International Tables Vol C Tables 4.2.6.8 and 6.1.1.4'

loop_
_geom_angle_atom_site_label_1
_geom_angle_atom_site_label_2
_geom_angle_atom_site_label_3
_geom_angle
_geom_angle_site_symmetry_1
_geom_angle_site_symmetry_3
N3 Co1 N3 180.0 . 10_665
N3 Co1 N1 90.31(14) . 18_545
N3 Co1 N1 89.69(14) 10_665 18_545
N3 Co1 N1 89.69(14) . 6_564
N3 Co1 N1 90.31(14) 10_665 6_564
N1 Co1 N1 180.00(13) 18_545 6_564
N3 Co1 N5 102.59(14) . 10_665
N3 Co1 N5 77.41(14) 10_665 10_665
N1 Co1 N5 88.62(14) 18_545 10_665
N1 Co1 N5 91.38(14) 6_564 10_665
N3 Co1 N5 77.41(14) . .
N3 Co1 N5 102.59(14) 10_665 .
N1 Co1 N5 91.38(14) 18_545 .
N1 Co1 N5 88.62(14) 6_564 .
N5 Co1 N5 180.0 10_665 .
C1 N1 C5 116.8(4) . .
C1 N1 Co1 120.7(3) . 8_655
C5 N1 Co1 122.3(3) . 8_655
C7 N2 C6 100.8(4) . .
C7 N3 N4 107.1(3) . .
C7 N3 Co1 119.0(3) . .
N4 N3 Co1 133.1(3) . .
C6 N4 N3 104.0(4) . .
C11 N5 C8 116.2(5) . .
C11 N5 Co1 133.5(4) . .
C8 N5 Co1 110.2(3) . .
C10 N6 C9 115.9(5) . .
N1 C1 C2 123.3(4) . .
N1 C1 H1 118.3 . .
C2 C1 H1 118.3 . .
C1 C2 C3 120.3(4) . .
C1 C2 H2 119.8 . .
C3 C2 H2 119.8 . .
C2 C3 C4 116.6(4) . .
C2 C3 C6 121.3(4) . .
C4 C3 C6 121.9(4) . .
C5 C4 C3 120.1(4) . .
C5 C4 H4 119.9 . .
C3 C4 H4 119.9 . .
N1 C5 C4 122.8(4) . .
N1 C5 H5 118.6 . .
C4 C5 H5 118.6 . .
N4 C6 N2 114.8(4) . .
N4 C6 C3 120.2(4) . .
N2 C6 C3 124.8(4) . .
N3 C7 N2 113.3(4) . .
N3 C7 C8 117.8(4) . .
N2 C7 C8 128.9(4) . .
N5 C8 C9 120.8(4) . .
N5 C8 C7 114.8(4) . .
C9 C8 C7 124.3(4) . .
N6 C9 C8 122.1(5) . .
N6 C9 H9 119.0 . .
C8 C9 H9 119.0 . .
N6 C10 C11 122.9(6) . .
N6 C10 H10 118.5 . .
C11 C10 H10 118.5 . .
N5 C11 C10 122.1(5) . .
N5 C11 H11 119.0 . .
C10 C11 H11 119.0 . .

loop_
_geom_bond_atom_site_label_1
_geom_bond_atom_site_label_2
_geom_bond_distance
_geom_bond_site_symmetry_2
Co1 N3 1.947(3) .
Co1 N3 1.947(3) 10_665
Co1 N1 2.055(4) 18_545
Co1 N1 2.055(4) 6_564
Co1 N5 2.250(4) 10_665
Co1 N5 2.251(4) .
N1 C1 1.334(5) .
N1 C5 1.340(6) .
N1 Co1 2.055(4) 8_655
N2 C7 1.340(5) .
N2 C6 1.355(6) .
N3 C7 1.335(6) .
N3 N4 1.360(5) .
N4 C6 1.335(5) .
N5 C11 1.328(6) .
N5 C8 1.343(5) .
N6 C10 1.313(8) .
N6 C9 1.336(7) .
C1 C2 1.360(6) .
C1 H1 0.9300 .
C2 C3 1.379(6) .
C2 H2 0.9300 .
C3 C4 1.381(6) .
C3 C6 1.451(6) .
C4 C5 1.372(6) .
C4 H4 0.9300 .
C5 H5 0.9300 .
C7 C8 1.447(6) .
C8 C9 1.371(7) .
C9 H9 0.9300 .
C10 C11 1.349(8) .
C10 H10 0.9300 .
C11 H11 0.9300 .

loop_
_geom_torsion_atom_site_label_1
_geom_torsion_atom_site_label_2
_geom_torsion_atom_site_label_3
_geom_torsion_atom_site_label_4
_geom_torsion
_geom_torsion_site_symmetry_1
_geom_torsion_site_symmetry_2
_geom_torsion_site_symmetry_3
_geom_torsion_site_symmetry_4
C7 N3 N4 C6 -0.8(4) . . . .
Co1 N3 N4 C6 168.5(3) . . . .
C5 N1 C1 C2 3.0(7) . . . .
Co1 N1 C1 C2 -170.9(4) 8_655 . . .
N1 C1 C2 C3 -0.5(8) . . . .
C1 C2 C3 C4 -2.3(7) . . . .
C1 C2 C3 C6 172.5(4) . . . .
C2 C3 C4 C5 2.6(7) . . . .
C6 C3 C4 C5 -172.2(5) . . . .
C1 N1 C5 C4 -2.6(7) . . . .
Co1 N1 C5 C4 171.1(4) 8_655 . . .
C3 C4 C5 N1 -0.1(8) . . . .
N3 N4 C6 N2 0.8(5) . . . .
N3 N4 C6 C3 -175.4(4) . . . .
C7 N2 C6 N4 -0.4(5) . . . .
C7 N2 C6 C3 175.5(4) . . . .
C2 C3 C6 N4 -16.8(6) . . . .
C4 C3 C6 N4 157.8(4) . . . .
C2 C3 C6 N2 167.5(4) . . . .
C4 C3 C6 N2 -18.0(7) . . . .
N4 N3 C7 N2 0.7(5) . . . .
Co1 N3 C7 N2 -170.5(3) . . . .
N4 N3 C7 C8 179.4(4) . . . .
Co1 N3 C7 C8 8.3(5) . . . .
C6 N2 C7 N3 -0.2(5) . . . .
C6 N2 C7 C8 -178.8(4) . . . .
C11 N5 C8 C9 0.8(7) . . . .
Co1 N5 C8 C9 177.4(4) . . . .
C11 N5 C8 C7 179.6(4) . . . .
Co1 N5 C8 C7 -3.9(5) . . . .
N3 C7 C8 N5 -2.1(6) . . . .
N2 C7 C8 N5 176.4(4) . . . .
N3 C7 C8 C9 176.6(4) . . . .
N2 C7 C8 C9 -4.9(8) . . . .
C10 N6 C9 C8 2.0(9) . . . .
N5 C8 C9 N6 -2.2(8) . . . .
C7 C8 C9 N6 179.1(5) . . . .
C9 N6 C10 C11 -0.5(10) . . . .
C8 N5 C11 C10 0.7(8) . . . .
Co1 N5 C11 C10 -174.9(4) . . . .
N6 C10 C11 N5 -0.9(11) . . . .

loop_
_platon_squeeze_void_nr
_platon_squeeze_void_average_x
_platon_squeeze_void_average_y
_platon_squeeze_void_average_z
_platon_squeeze_void_volume
_platon_squeeze_void_count_electrons
_platon_squeeze_void_content
1 0.000 0.000 -0.004 421 43 ' '
2 0.333 0.667 0.682 421 43 ' '
3 0.667 0.333 0.349 421 43 ' '
